data_4121527
loop_
_publ_author_name
'West, Thomas H.'
'Daniels, David S. B.'
'Slawin, Alexandra M. Z.'
'Smith, Andrew D.'

_publ_section_title
;
 An isothiourea-catalyzed asymmetric [2,3]-rearrangement of allylic
 ammonium ylides.
;
_journal_issue 12
_journal_name_full 'Journal of the American Chemical Society'
_journal_page_first 4476
_journal_page_last 4479
_journal_paper_doi 10.1021/ja500758n
_journal_volume 136
_journal_year 2014
_chemical_absolute_configuration ad
_chemical_formula_moiety 'C20 H23 Br N2 O'
_chemical_formula_sum 'C20 H23 Br N2 O'
_chemical_formula_weight 387.32
_space_group_IT_number 19
_symmetry_cell_setting orthorhombic
_symmetry_Int_Tables_number 19
_symmetry_space_group_name_Hall 'P 2ac 2ab'
_symmetry_space_group_name_H-M 'P 21 21 21'
_atom_sites_solution_hydrogens geom
_atom_sites_solution_primary direct
_atom_sites_solution_secondary difmap
_cell_angle_alpha 90.0000
_cell_angle_beta 90.0000
_cell_angle_gamma 90.0000
_cell_formula_units_Z 4
_cell_length_a 8.0386(16)
_cell_length_b 9.6277(19)
_cell_length_c 24.585(5)
_cell_measurement_reflns_used 5866
_cell_measurement_temperature 93
_cell_measurement_theta_max 25.35
_cell_measurement_theta_min 2.27
_cell_volume 1902.7(7)
_computing_cell_refinement 'CrystalClear-SM Expert 2.0 rc13'
_computing_data_collection 'CrystalClear-SM Expert 2.0 rc13 (Rigaku, 2009)'
_computing_data_reduction 'CrystalClear-SM Expert 2.0 rc13'
_computing_molecular_graphics 'CrystalStructure 4.0'
_computing_publication_material 'CrystalStructure 4.0 (Rigaku, 2010)'
_computing_structure_refinement 'SHELXL97 (Sheldrick, 2008)'
_computing_structure_solution 'SIR2004 (Burla, et al., 2005)'
_diffrn_ambient_temperature 93
_diffrn_detector_area_resol_mean 29.257
_diffrn_measured_fraction_theta_full 0.992
_diffrn_measured_fraction_theta_max 0.993
_diffrn_measurement_device_type 'Rigaku Saturn70'
_diffrn_measurement_method \w
_diffrn_radiation_type 'Mo K\a'
_diffrn_radiation_wavelength 0.71075
_diffrn_reflns_av_R_equivalents 0.0423
_diffrn_reflns_Laue_measured_fraction_full 0.992
_diffrn_reflns_Laue_measured_fraction_max 0.993
_diffrn_reflns_limit_h_max 9
_diffrn_reflns_limit_h_min -9
_diffrn_reflns_limit_k_max 11
_diffrn_reflns_limit_k_min -11
_diffrn_reflns_limit_l_max 28
_diffrn_reflns_limit_l_min -29
_diffrn_reflns_number 18751
_diffrn_reflns_point_group_measured_fraction_full 0.993
_diffrn_reflns_point_group_measured_fraction_max 0.993
_diffrn_reflns_theta_full 25.000
_diffrn_reflns_theta_max 25.360
_diffrn_reflns_theta_min 1.657
_diffrn_standards_number 0
_exptl_absorpt_coefficient_mu 2.175
_exptl_absorpt_correction_T_max 0.937
_exptl_absorpt_correction_T_min 0.777
_exptl_absorpt_correction_type multi-scan
_exptl_absorpt_process_details 'REQAB (Rigaku, 1998)'
_exptl_crystal_colour colorless
_exptl_crystal_density_diffrn 1.352
_exptl_crystal_density_method 'not measured'
_exptl_crystal_description prism
_exptl_crystal_F_000 800.00
_exptl_crystal_size_max 0.200
_exptl_crystal_size_mid 0.100
_exptl_crystal_size_min 0.030
_refine_diff_density_max 0.200
_refine_diff_density_min -0.200
_refine_ls_abs_structure_details 'Flack, H. D. (1983), Acta Cryst. A39, 876-881.  1385 quotients'
_refine_ls_abs_structure_Flack 0.046(5)
_refine_ls_extinction_method none
_refine_ls_goodness_of_fit_ref 0.867
_refine_ls_hydrogen_treatment mixed
_refine_ls_number_parameters 223
_refine_ls_number_reflns 3464
_refine_ls_number_restraints 1
_refine_ls_R_factor_gt 0.0257
_refine_ls_shift/su_max 0.001
_refine_ls_structure_factor_coef Fsqd
_refine_ls_weighting_details 'w = 1/[\s^2^(Fo^2^)+(0.0350P)^2^+1.5741P] where P=(Fo^2^+2Fc^2^)/3'
_refine_ls_weighting_scheme calc
_refine_ls_wR_factor_ref 0.0623
_reflns_number_gt 3407
_reflns_number_total 3464
_reflns_threshold_expression F^2^>2.0\s(F^2^)
_cod_data_source_file ja500758n_si_002.cif
_cod_data_source_block 29
_cod_database_code 4121527

loop_
_symmetry_equiv_pos_site_id
_symmetry_equiv_pos_as_xyz
1 +X,+Y,+Z
2 1/2+X,1/2-Y,-Z
3 -X,1/2+Y,1/2-Z
4 1/2-X,-Y,1/2+Z

loop_
_atom_site_label
_atom_site_type_symbol
_atom_site_fract_x
_atom_site_fract_y
_atom_site_fract_z
_atom_site_U_iso_or_equiv
_atom_site_adp_type
_atom_site_occupancy
_atom_site_symmetry_multiplicity
_atom_site_calc_flag
_atom_site_refinement_flags
Br16 Br 0.00939(4) 0.54789(3) 0.38280(2) 0.02611(11) Uani 1.0 4 d .
O2 O 0.4762(3) 0.4546(2) 0.25391(8) 0.0240(5) Uani 1.0 4 d .
N1 N 0.5405(4) 0.2381(3) 0.22640(10) 0.0184(6) Uani 1.0 4 d .
N3 N 0.5240(4) 0.2985(3) 0.36233(10) 0.0204(6) Uani 1.0 4 d .
C1 C 0.6213(4) 0.2853(4) 0.17655(12) 0.0206(7) Uani 1.0 4 d .
C2 C 0.4782(5) 0.3276(3) 0.26229(11) 0.0187(7) Uani 1.0 4 d .
C3 C 0.4154(4) 0.2656(4) 0.31621(12) 0.0190(7) Uani 1.0 4 d .
C4 C 0.2349(4) 0.3149(4) 0.32549(13) 0.0211(7) Uani 1.0 4 d .
C5 C 0.1239(5) 0.2532(5) 0.28244(14) 0.0305(9) Uani 1.0 4 d .
C6 C 0.0411(5) 0.3253(6) 0.24631(15) 0.0518(13) Uani 1.0 4 d .
C7 C 0.5086(5) 0.3089(3) 0.12849(11) 0.0210(7) Uani 1.0 4 d .
C8 C 0.3410(5) 0.3417(4) 0.13407(14) 0.0284(8) Uani 1.0 4 d .
C9 C 0.2449(6) 0.3705(4) 0.08872(16) 0.0362(9) Uani 1.0 4 d .
C10 C 0.3142(6) 0.3675(4) 0.03728(15) 0.0395(10) Uani 1.0 4 d .
C11 C 0.4792(7) 0.3307(4) 0.03111(13) 0.0397(10) Uani 1.0 4 d .
C12 C 0.5749(5) 0.3016(4) 0.07616(14) 0.0303(9) Uani 1.0 4 d .
C13 C 0.6850(5) 0.2324(4) 0.35721(15) 0.0320(9) Uani 1.0 4 d .
C14 C 0.5405(5) 0.4452(4) 0.37552(13) 0.0262(7) Uani 1.0 4 d .
C15 C 0.1691(4) 0.2790(4) 0.38190(13) 0.0206(7) Uani 1.0 4 d .
C16 C 0.0704(4) 0.3700(4) 0.41130(13) 0.0226(7) Uani 1.0 4 d .
C17 C 0.0036(5) 0.3362(4) 0.46173(12) 0.0264(7) Uani 1.0 4 d .
C18 C 0.0331(5) 0.2069(4) 0.48350(13) 0.0305(9) Uani 1.0 4 d .
C19 C 0.1310(5) 0.1127(4) 0.45546(14) 0.0286(8) Uani 1.0 4 d .
C20 C 0.1982(5) 0.1493(4) 0.40526(14) 0.0259(8) Uani 1.0 4 d .
H1A H 0.7063 0.2158 0.1661 0.0248 Uiso 1.0 4 calc R
H1B H 0.6803 0.3733 0.1845 0.0248 Uiso 1.0 4 calc R
H1 H 0.542(6) 0.1388(12) 0.2346(17) 0.048(13) Uiso 1.0 4 d .
H3 H 0.4132 0.1623 0.3121 0.0228 Uiso 1.0 4 calc R
H4 H 0.2324 0.4182 0.3214 0.0253 Uiso 1.0 4 calc R
H5 H 0.1131 0.1550 0.2814 0.0366 Uiso 1.0 4 calc R
H6A H 0.0488 0.4238 0.2461 0.0621 Uiso 1.0 4 calc R
H6B H -0.0267 0.2792 0.2203 0.0621 Uiso 1.0 4 calc R
H8 H 0.2922 0.3443 0.1692 0.0341 Uiso 1.0 4 calc R
H9 H 0.1304 0.3924 0.0930 0.0434 Uiso 1.0 4 calc R
H10 H 0.2488 0.3905 0.0064 0.0474 Uiso 1.0 4 calc R
H11 H 0.5267 0.3255 -0.0042 0.0477 Uiso 1.0 4 calc R
H12 H 0.6881 0.2760 0.0715 0.0363 Uiso 1.0 4 calc R
H13A H 0.7427 0.2354 0.3923 0.0384 Uiso 1.0 4 calc R
H13B H 0.7512 0.2815 0.3298 0.0384 Uiso 1.0 4 calc R
H13C H 0.6701 0.1355 0.3460 0.0384 Uiso 1.0 4 calc R
H14A H 0.6062 0.4554 0.4088 0.0315 Uiso 1.0 4 calc R
H14B H 0.4299 0.4856 0.3810 0.0315 Uiso 1.0 4 calc R
H14C H 0.5965 0.4933 0.3455 0.0315 Uiso 1.0 4 calc R
H17 H -0.0619 0.4019 0.4810 0.0317 Uiso 1.0 4 calc R
H18 H -0.0136 0.1823 0.5177 0.0366 Uiso 1.0 4 calc R
H19 H 0.1523 0.0235 0.4704 0.0343 Uiso 1.0 4 calc R
H20 H 0.2656 0.0841 0.3864 0.0311 Uiso 1.0 4 calc R

loop_
_atom_site_aniso_label
_atom_site_aniso_U_11
_atom_site_aniso_U_22
_atom_site_aniso_U_33
_atom_site_aniso_U_12
_atom_site_aniso_U_13
_atom_site_aniso_U_23
Br16 0.02725(18) 0.02484(17) 0.02623(17) 0.00293(17) 0.00652(17) -0.00041(12)
O2 0.0381(14) 0.0129(10) 0.0210(10) -0.0017(13) 0.0021(11) 0.0004(8)
N1 0.0265(17) 0.0134(12) 0.0153(12) 0.0012(11) 0.0000(11) 0.0000(10)
N3 0.0208(15) 0.0227(13) 0.0179(12) -0.0049(13) -0.0031(12) 0.0021(10)
C1 0.0248(18) 0.0208(17) 0.0164(16) 0.0008(14) 0.0022(14) 0.0017(13)
C2 0.0228(19) 0.0179(15) 0.0155(14) -0.0006(15) -0.0039(15) -0.0005(11)
C3 0.0225(17) 0.0159(16) 0.0186(16) -0.0014(13) 0.0009(13) -0.0007(13)
C4 0.0224(17) 0.0226(17) 0.0183(16) 0.0000(14) -0.0012(14) 0.0012(14)
C5 0.0207(18) 0.048(3) 0.0228(18) -0.0044(17) 0.0000(14) -0.0046(17)
C6 0.030(3) 0.094(4) 0.031(2) 0.017(3) -0.0060(18) -0.010(3)
C7 0.0321(18) 0.0136(13) 0.0174(14) -0.0010(16) 0.0014(16) 0.0020(10)
C8 0.029(2) 0.032(2) 0.0239(18) -0.0011(16) -0.0006(14) 0.0002(15)
C9 0.037(3) 0.035(3) 0.037(2) -0.0016(18) -0.0104(18) 0.0013(18)
C10 0.061(3) 0.031(2) 0.027(2) -0.003(2) -0.0181(19) 0.0042(16)
C11 0.063(3) 0.038(2) 0.0187(16) 0.003(3) -0.001(2) 0.0031(14)
C12 0.040(2) 0.0276(19) 0.0236(18) 0.0026(16) 0.0028(16) -0.0005(15)
C13 0.0245(19) 0.038(2) 0.034(2) 0.0030(17) -0.0038(16) 0.0043(17)
C14 0.0316(18) 0.0266(17) 0.0205(15) -0.0054(16) -0.0035(13) -0.0026(14)
C15 0.0184(15) 0.0244(16) 0.0190(15) -0.0031(13) -0.0019(15) 0.0010(15)
C16 0.0210(17) 0.0245(17) 0.0224(17) -0.0032(14) -0.0022(14) 0.0009(14)
C17 0.0221(16) 0.0352(17) 0.0221(15) -0.0018(19) 0.0050(17) -0.0018(13)
C18 0.026(3) 0.043(2) 0.0223(17) -0.0069(17) 0.0021(15) 0.0045(15)
C19 0.0282(19) 0.0294(19) 0.0282(18) -0.0066(15) -0.0026(16) 0.0087(15)
C20 0.0260(18) 0.0268(18) 0.0250(17) -0.0011(15) -0.0015(14) -0.0008(15)

loop_
_atom_type_symbol
_atom_type_description
_atom_type_scat_dispersion_real
_atom_type_scat_dispersion_imag
_atom_type_scat_source
C C 0.0033 0.0016
;
International Tables for Crystallography
(1992, Vol. C, Tables 4.2.6.8 and 6.1.1.4)
;
H H 0.0000 0.0000
;
International Tables for Crystallography
(1992, Vol. C, Table 6.1.1.4)
;
Br Br -0.2901 2.4595
;
International Tables for Crystallography
(1992, Vol. C, Tables 4.2.6.8 and 6.1.1.4)
;
N N 0.0061 0.0033
;
International Tables for Crystallography
(1992, Vol. C, Tables 4.2.6.8 and 6.1.1.4)
;
O O 0.0106 0.0060
;
International Tables for Crystallography
(1992, Vol. C, Tables 4.2.6.8 and 6.1.1.4)
;

loop_
_geom_angle_atom_site_label_1
_geom_angle_atom_site_label_2
_geom_angle_atom_site_label_3
_geom_angle
_geom_angle_publ_flag
C1 N1 C2 121.5(3) yes
C3 N3 C13 111.7(3) yes
C3 N3 C14 115.9(3) yes
C13 N3 C14 111.4(3) yes
N1 C1 C7 116.0(3) yes
O2 C2 N1 122.2(3) yes
O2 C2 C3 121.4(3) yes
N1 C2 C3 116.3(3) yes
N3 C3 C2 112.8(3) yes
N3 C3 C4 112.3(3) yes
C2 C3 C4 108.5(3) yes
C3 C4 C5 109.4(3) yes
C3 C4 C15 113.0(3) yes
C5 C4 C15 110.2(3) yes
C4 C5 C6 124.7(4) yes
C1 C7 C8 122.7(3) yes
C1 C7 C12 119.1(4) yes
C8 C7 C12 118.2(3) yes
C7 C8 C9 120.4(4) yes
C8 C9 C10 120.5(4) yes
C9 C10 C11 119.5(4) yes
C10 C11 C12 120.0(4) yes
C7 C12 C11 121.2(4) yes
C4 C15 C16 122.1(3) yes
C4 C15 C20 121.3(3) yes
C16 C15 C20 116.6(3) yes
Br16 C16 C15 121.4(3) yes
Br16 C16 C17 115.9(3) yes
C15 C16 C17 122.6(3) yes
C16 C17 C18 119.5(4) yes
C17 C18 C19 119.8(4) yes
C18 C19 C20 119.7(4) yes
C15 C20 C19 121.8(4) yes
C1 N1 H1 118(3) no
C2 N1 H1 120(3) no
N1 C1 H1A 108.297 no
N1 C1 H1B 108.305 no
C7 C1 H1A 108.284 no
C7 C1 H1B 108.288 no
H1A C1 H1B 107.399 no
N3 C3 H3 107.695 no
C2 C3 H3 107.670 no
C4 C3 H3 107.688 no
C3 C4 H4 108.033 no
C5 C4 H4 108.031 no
C15 C4 H4 108.028 no
C4 C5 H5 117.654 no
C6 C5 H5 117.663 no
C5 C6 H6A 120.006 no
C5 C6 H6B 120.001 no
H6A C6 H6B 119.993 no
C7 C8 H8 119.774 no
C9 C8 H8 119.779 no
C8 C9 H9 119.748 no
C10 C9 H9 119.754 no
C9 C10 H10 120.230 no
C11 C10 H10 120.230 no
C10 C11 H11 120.002 no
C12 C11 H11 119.988 no
C7 C12 H12 119.398 no
C11 C12 H12 119.388 no
N3 C13 H13A 109.483 no
N3 C13 H13B 109.467 no
N3 C13 H13C 109.474 no
H13A C13 H13B 109.462 no
H13A C13 H13C 109.475 no
H13B C13 H13C 109.466 no
N3 C14 H14A 109.475 no
N3 C14 H14B 109.472 no
N3 C14 H14C 109.463 no
H14A C14 H14B 109.477 no
H14A C14 H14C 109.474 no
H14B C14 H14C 109.465 no
C16 C17 H17 120.267 no
C18 C17 H17 120.248 no
C17 C18 H18 120.097 no
C19 C18 H18 120.106 no
C18 C19 H19 120.117 no
C20 C19 H19 120.136 no
C15 C20 H20 119.115 no
C19 C20 H20 119.115 no

loop_
_geom_bond_atom_site_label_1
_geom_bond_atom_site_label_2
_geom_bond_distance
_geom_bond_publ_flag
Br16 C16 1.915(4) yes
O2 C2 1.240(4) yes
N1 C1 1.460(4) yes
N1 C2 1.331(4) yes
N3 C3 1.465(4) yes
N3 C13 1.447(5) yes
N3 C14 1.455(4) yes
C1 C7 1.506(5) yes
C2 C3 1.539(5) yes
C3 C4 1.543(5) yes
C4 C5 1.506(5) yes
C4 C15 1.524(5) yes
C5 C6 1.309(6) yes
C7 C8 1.390(6) yes
C7 C12 1.394(5) yes
C8 C9 1.385(6) yes
C9 C10 1.382(6) yes
C10 C11 1.381(7) yes
C11 C12 1.377(6) yes
C15 C16 1.385(5) yes
C15 C20 1.395(5) yes
C16 C17 1.390(5) yes
C17 C18 1.376(5) yes
C18 C19 1.385(5) yes
C19 C20 1.392(5) yes
N1 H1 0.977(14) no
C1 H1A 0.990 no
C1 H1B 0.990 no
C3 H3 1.000 no
C4 H4 1.000 no
C5 H5 0.950 no
C6 H6A 0.950 no
C6 H6B 0.950 no
C8 H8 0.950 no
C9 H9 0.950 no
C10 H10 0.950 no
C11 H11 0.950 no
C12 H12 0.950 no
C13 H13A 0.980 no
C13 H13B 0.980 no
C13 H13C 0.980 no
C14 H14A 0.980 no
C14 H14B 0.980 no
C14 H14C 0.980 no
C17 H17 0.950 no
C18 H18 0.950 no
C19 H19 0.950 no
C20 H20 0.950 no

loop_
_geom_contact_atom_site_label_1
_geom_contact_atom_site_label_2
_geom_contact_distance
_geom_contact_publ_flag
_geom_contact_site_symmetry_2
Br16 C4 3.210(4) no .
O2 N3 3.084(4) no .
O2 C1 2.763(4) no .
O2 C4 2.944(4) no .
O2 C5 3.503(5) no .
O2 C7 3.397(4) no .
O2 C8 3.323(4) no .
O2 C14 3.035(4) no .
N1 N3 3.395(4) no .
N1 C4 3.538(4) no .
N1 C8 2.953(5) no .
N1 C13 3.420(5) no .
N3 C15 2.899(5) no .
N3 C20 3.168(5) no .
C2 C5 2.979(5) no .
C2 C6 3.536(6) no .
C2 C7 3.303(4) no .
C2 C8 3.342(5) no .
C2 C13 3.008(5) no .
C2 C14 3.046(5) no .
C3 C6 3.512(5) no .
C3 C20 3.016(5) no .
C4 C14 3.020(5) no .
C5 C16 3.389(5) no .
C5 C20 3.237(5) no .
C6 C15 3.517(5) no .
C7 C10 2.791(6) no .
C8 C11 2.766(5) no .
C9 C12 2.752(6) no .
C14 C15 3.391(5) no .
C15 C18 2.814(5) no .
C16 C19 2.748(5) no .
C17 C20 2.759(5) no .
O2 N1 2.776(4) no 3_655
O2 C3 3.564(4) no 3_655
N1 O2 2.776(4) no 3_645
C3 O2 3.564(4) no 3_645
C7 C14 3.525(5) no 3_645
C14 C7 3.525(5) no 3_655
Br16 H4 2.6554 no .
Br16 H6A 3.5817 no .
Br16 H14B 3.4334 no .
Br16 H17 2.8524 no .
O2 H1B 2.4935 no .
O2 H1 3.122(15) no .
O2 H3 3.1962 no .
O2 H4 2.5917 no .
O2 H6A 3.4534 no .
O2 H8 2.7655 no .
O2 H13B 3.3386 no .
O2 H14B 3.1616 no .
O2 H14C 2.4798 no .
N1 H3 2.4524 no .
N1 H8 2.6470 no .
N1 H13B 3.0836 no .
N1 H13C 3.2724 no .
N3 H1 3.50(4) no .
N3 H4 2.7991 no .
N3 H20 2.9878 no .
C1 H8 2.7123 no .
C1 H12 2.6396 no .
C2 H1A 3.1795 no .
C2 H1B 2.5476 no .
C2 H4 2.6035 no .
C2 H5 3.4056 no .
C2 H6A 3.5958 no .
C2 H8 2.7380 no .
C2 H13B 2.7872 no .
C2 H13C 3.1680 no .
C2 H14B 3.3146 no .
C2 H14C 2.7636 no .
C3 H1 2.56(4) no .
C3 H5 2.7874 no .
C3 H13A 3.2410 no .
C3 H13B 2.7242 no .
C3 H13C 2.5094 no .
C3 H14A 3.2984 no .
C3 H14B 2.6528 no .
C3 H14C 2.7282 no .
C3 H20 2.7360 no .
C4 H6A 2.6736 no .
C4 H6B 3.3502 no .
C4 H14B 2.6501 no .
C4 H14C 3.4123 no .
C4 H20 2.6910 no .
C5 H3 2.5895 no .
C5 H8 3.2162 no .
C5 H20 3.2377 no .
C6 H4 2.5637 no .
C6 H8 2.7740 no .
C7 H1 3.09(4) no .
C7 H9 3.2632 no .
C7 H11 3.2696 no .
C8 H1A 3.2726 no .
C8 H1B 3.0110 no .
C8 H1 3.54(4) no .
C8 H10 3.2594 no .
C8 H12 3.2483 no .
C9 H11 3.2463 no .
C10 H8 3.2567 no .
C10 H12 3.2429 no .
C11 H9 3.2446 no .
C12 H1A 2.5863 no .
C12 H1B 2.8786 no .
C12 H8 3.2513 no .
C12 H10 3.2472 no .
C13 H1 3.35(4) no .
C13 H3 2.5415 no .
C13 H14A 2.5737 no .
C13 H14B 3.2387 no .
C13 H14C 2.6264 no .
C14 H3 3.3010 no .
C14 H4 2.8234 no .
C14 H13A 2.6247 no .
C14 H13B 2.5714 no .
C14 H13C 3.2403 no .
C15 H3 2.8392 no .
C15 H5 2.7798 no .
C15 H14B 2.8895 no .
C15 H17 3.2845 no .
C15 H19 3.2876 no .
C16 H4 2.6069 no .
C16 H14B 3.1852 no .
C16 H18 3.2491 no .
C16 H20 3.2269 no .
C17 H19 3.2465 no .
C18 H20 3.2542 no .
C19 H17 3.2486 no .
C20 H3 2.8731 no .
C20 H4 3.3209 no .
C20 H5 3.1201 no .
C20 H18 3.2613 no .
H1A H1 2.2646 no .
H1A H8 3.5524 no .
H1A H12 2.4020 no .
H1B H1 2.8017 no .
H1B H8 3.1548 no .
H1B H12 2.9321 no .
H1 H3 2.1789 no .
H1 H8 3.2458 no .
H1 H13B 3.1924 no .
H1 H13C 2.9255 no .
H3 H4 2.8694 no .
H3 H5 2.5279 no .
H3 H13A 3.3764 no .
H3 H13B 2.9815 no .
H3 H13C 2.2419 no .
H3 H14B 3.5467 no .
H3 H20 2.3060 no .
H4 H5 2.8819 no .
H4 H6A 2.3687 no .
H4 H6B 3.5078 no .
H4 H14B 2.2562 no .
H4 H14C 3.0728 no .
H5 H6A 2.7784 no .
H5 H6B 2.2250 no .
H5 H20 2.9370 no .
H6A H8 2.8244 no .
H6B H8 2.9220 no .
H6B H9 3.5472 no .
H8 H9 2.3278 no .
H9 H10 2.3322 no .
H10 H11 2.3342 no .
H11 H12 2.3183 no .
H13A H14A 2.4198 no .
H13A H14B 3.4926 no .
H13A H14C 2.9776 no .
H13B H14A 2.8169 no .
H13B H14B 3.4806 no .
H13B H14C 2.4192 no .
H13C H14A 3.4839 no .
H13C H14C 3.4953 no .
H13C H20 3.4356 no .
H17 H18 2.3305 no .
H18 H19 2.3380 no .
H19 H20 2.3314 no .
Br16 H1A 3.0469 no 3_655
Br16 H6B 3.3769 no 3_555
Br16 H9 3.5524 no 3_555
Br16 H11 3.0473 no 4_565
Br16 H12 3.4640 no 3_655
Br16 H13B 3.5468 no 1_455
Br16 H14A 3.4212 no 1_455
Br16 H14C 3.4829 no 1_455
O2 H1A 3.5131 no 3_655
O2 H1 1.802(14) no 3_655
O2 H3 2.7243 no 3_655
O2 H13C 3.2329 no 3_655
N1 H6B 3.5049 no 1_655
N1 H14B 3.5979 no 3_645
N1 H14C 3.1459 no 3_645
N3 H18 2.9716 no 2_556
C1 H6B 3.0282 no 1_655
C1 H14B 3.2407 no 3_645
C1 H14C 3.3563 no 3_645
C1 H20 3.3905 no 3_655
C2 H1 3.002(12) no 3_655
C5 H6A 3.5328 no 3_545
C5 H13B 3.2259 no 1_455
C6 H1A 3.4991 no 1_455
C6 H1B 3.3073 no 1_455
C6 H5 3.4755 no 3_555
C6 H13B 3.1346 no 1_455
C7 H13C 3.5132 no 3_655
C7 H14B 3.1604 no 3_645
C7 H14C 3.2174 no 3_645
C7 H20 3.2327 no 3_655
C8 H13C 2.8723 no 3_655
C8 H14C 3.4281 no 3_645
C9 H11 3.3094 no 2_455
C9 H13A 3.5461 no 3_655
C9 H13C 3.0908 no 3_655
C10 H11 3.0748 no 2_455
C10 H12 3.1759 no 2_455
C10 H17 3.2875 no 4_564
C11 H10 3.1758 no 2_555
C11 H12 3.5906 no 2_455
C11 H17 2.9301 no 4_564
C11 H19 3.4959 no 3_655
C12 H10 3.0814 no 2_555
C12 H14B 3.2193 no 3_645
C12 H19 3.2691 no 3_655
C12 H20 3.1448 no 3_655
C13 H18 3.5618 no 2_556
C14 H1A 3.4310 no 3_655
C14 H1 3.35(4) no 3_655
C14 H18 2.9313 no 2_556
C15 H13A 3.4630 no 1_455
C15 H13B 3.5951 no 1_455
C15 H18 3.5693 no 2_556
C16 H10 3.5909 no 4_565
C16 H13A 2.9724 no 1_455
C16 H13B 3.3644 no 1_455
C17 H10 3.4768 no 4_565
C17 H11 3.3718 no 4_565
C17 H13A 2.8730 no 1_455
C17 H19 3.5467 no 2_456
C18 H13A 3.2483 no 1_455
C18 H13A 3.5314 no 2_456
C18 H14A 3.1294 no 2_456
C18 H17 3.5296 no 2_556
C19 H9 3.2147 no 3_545
C19 H14A 3.4056 no 2_456
C19 H17 2.9240 no 2_556
C19 H18 3.5341 no 2_556
C20 H1B 3.5893 no 3_645
C20 H17 3.4317 no 2_556
C20 H18 3.4040 no 2_556
H1A Br16 3.0469 no 3_645
H1A O2 3.5131 no 3_645
H1A C6 3.4991 no 1_655
H1A C14 3.4310 no 3_645
H1A H4 2.9235 no 3_645
H1A H6B 2.5994 no 1_655
H1A H14B 2.7304 no 3_645
H1A H14C 3.2549 no 3_645
H1B C6 3.3073 no 1_655
H1B C20 3.5893 no 3_655
H1B H3 2.8839 no 3_655
H1B H5 3.2887 no 3_655
H1B H6A 3.3626 no 1_655
H1B H6B 2.6735 no 1_655
H1B H20 2.7102 no 3_655
H1 O2 1.802(14) no 3_645
H1 C2 3.002(12) no 3_645
H1 C14 3.35(4) no 3_645
H1 H4 3.1141 no 3_645
H1 H14B 3.2116 no 3_645
H1 H14C 2.6624 no 3_645
H3 O2 2.7243 no 3_645
H3 H1B 2.8839 no 3_645
H4 H1A 2.9235 no 3_655
H4 H1 3.1141 no 3_655
H5 C6 3.4755 no 3_545
H5 H1B 3.2887 no 3_645
H5 H6A 2.6664 no 3_545
H5 H13B 3.3711 no 1_455
H6A C5 3.5328 no 3_555
H6A H1B 3.3626 no 1_455
H6A H5 2.6664 no 3_555
H6A H6B 3.5246 no 3_555
H6A H13B 3.4410 no 1_455
H6B Br16 3.3769 no 3_545
H6B N1 3.5049 no 1_455
H6B C1 3.0282 no 1_455
H6B H1A 2.5994 no 1_455
H6B H1B 2.6735 no 1_455
H6B H6A 3.5246 no 3_545
H6B H13B 3.2308 no 1_455
H8 H13C 2.8445 no 3_655
H8 H14C 3.5149 no 3_645
H9 Br16 3.5524 no 3_545
H9 C19 3.2147 no 3_555
H9 H11 3.1402 no 2_455
H9 H13A 3.4753 no 3_655
H9 H13C 3.2090 no 3_655
H9 H19 3.0314 no 3_555
H10 C11 3.1758 no 2_455
H10 C12 3.0814 no 2_455
H10 C16 3.5909 no 4_564
H10 C17 3.4768 no 4_564
H10 H11 2.7419 no 2_455
H10 H12 2.5447 no 2_455
H10 H17 3.2735 no 4_564
H10 H18 3.4374 no 3_555
H10 H19 3.5160 no 3_555
H11 Br16 3.0473 no 4_564
H11 C9 3.3094 no 2_555
H11 C10 3.0748 no 2_555
H11 C17 3.3718 no 4_564
H11 H9 3.1402 no 2_555
H11 H10 2.7419 no 2_555
H11 H12 3.3314 no 2_455
H11 H17 2.6645 no 4_564
H11 H19 3.3138 no 3_655
H12 Br16 3.4640 no 3_645
H12 C10 3.1759 no 2_555
H12 C11 3.5906 no 2_555
H12 H10 2.5447 no 2_555
H12 H11 3.3314 no 2_555
H12 H14B 3.1751 no 3_645
H12 H19 2.8956 no 3_655
H12 H20 3.1632 no 3_655
H13A C9 3.5461 no 3_645
H13A C15 3.4630 no 1_655
H13A C16 2.9724 no 1_655
H13A C17 2.8730 no 1_655
H13A C18 3.2483 no 1_655
H13A C18 3.5314 no 2_556
H13A H9 3.4753 no 3_645
H13A H17 3.1297 no 1_655
H13A H18 3.1261 no 2_556
H13B Br16 3.5468 no 1_655
H13B C5 3.2259 no 1_655
H13B C6 3.1346 no 1_655
H13B C15 3.5951 no 1_655
H13B C16 3.3644 no 1_655
H13B H5 3.3711 no 1_655
H13B H6A 3.4410 no 1_655
H13B H6B 3.2308 no 1_655
H13C O2 3.2329 no 3_645
H13C C7 3.5132 no 3_645
H13C C8 2.8723 no 3_645
H13C C9 3.0908 no 3_645
H13C H8 2.8445 no 3_645
H13C H9 3.2090 no 3_645
H14A Br16 3.4212 no 1_655
H14A C18 3.1294 no 2_556
H14A C19 3.4056 no 2_556
H14A H17 3.2449 no 1_655
H14A H18 2.4397 no 2_556
H14A H19 2.9977 no 2_556
H14B N1 3.5979 no 3_655
H14B C1 3.2407 no 3_655
H14B C7 3.1604 no 3_655
H14B C12 3.2193 no 3_655
H14B H1A 2.7304 no 3_655
H14B H1 3.2116 no 3_655
H14B H12 3.1751 no 3_655
H14B H18 3.0035 no 2_556
H14C Br16 3.4829 no 1_655
H14C N1 3.1459 no 3_655
H14C C1 3.3563 no 3_655
H14C C7 3.2174 no 3_655
H14C C8 3.4281 no 3_655
H14C H1A 3.2549 no 3_655
H14C H1 2.6624 no 3_655
H14C H8 3.5149 no 3_655
H17 C10 3.2875 no 4_565
H17 C11 2.9301 no 4_565
H17 C18 3.5296 no 2_456
H17 C19 2.9240 no 2_456
H17 C20 3.4317 no 2_456
H17 H10 3.2735 no 4_565
H17 H11 2.6645 no 4_565
H17 H13A 3.1297 no 1_455
H17 H14A 3.2449 no 1_455
H17 H19 2.6863 no 2_456
H17 H20 3.5443 no 2_456
H18 N3 2.9716 no 2_456
H18 C13 3.5618 no 2_456
H18 C14 2.9313 no 2_456
H18 C15 3.5693 no 2_456
H18 C19 3.5341 no 2_456
H18 C20 3.4040 no 2_456
H18 H10 3.4374 no 3_545
H18 H13A 3.1261 no 2_456
H18 H14A 2.4397 no 2_456
H18 H14B 3.0035 no 2_456
H19 C11 3.4959 no 3_645
H19 C12 3.2691 no 3_645
H19 C17 3.5467 no 2_556
H19 H9 3.0314 no 3_545
H19 H10 3.5160 no 3_545
H19 H11 3.3138 no 3_645
H19 H12 2.8956 no 3_645
H19 H14A 2.9977 no 2_456
H19 H17 2.6863 no 2_556
H20 C1 3.3905 no 3_645
H20 C7 3.2327 no 3_645
H20 C12 3.1448 no 3_645
H20 H1B 2.7102 no 3_645
H20 H12 3.1632 no 3_645
H20 H17 3.5443 no 2_556

loop_
_geom_hbond_atom_site_label_D
_geom_hbond_atom_site_label_H
_geom_hbond_atom_site_label_A
_geom_hbond_site_symmetry_A
_geom_hbond_distance_DA
_geom_hbond_distance_DH
_geom_hbond_distance_HA
_geom_hbond_angle_DHA
_geom_hbond_publ_flag
N1 H1 O2 3_645 2.776(4) 0.977 1.802(14) 174(4) no

loop_
_geom_torsion_atom_site_label_1
_geom_torsion_atom_site_label_2
_geom_torsion_atom_site_label_3
_geom_torsion_atom_site_label_4
_geom_torsion
_geom_torsion_publ_flag
C1 N1 C2 O2 4.5(5) no
C1 N1 C2 C3 -172.9(3) no
C2 N1 C1 C7 -87.6(4) no
C13 N3 C3 C2 -66.5(3) no
C13 N3 C3 C4 170.6(3) no
C14 N3 C3 C2 62.5(4) no
C14 N3 C3 C4 -60.5(4) no
N1 C1 C7 C8 26.1(4) no
N1 C1 C7 C12 -155.7(3) no
O2 C2 C3 N3 -69.3(4) no
O2 C2 C3 C4 55.7(4) no
N1 C2 C3 N3 108.1(3) no
N1 C2 C3 C4 -126.9(3) no
N3 C3 C4 C5 -168.6(3) no
N3 C3 C4 C15 -45.5(4) no
C2 C3 C4 C5 66.0(3) no
C2 C3 C4 C15 -170.8(3) no
C3 C4 C5 C6 -116.9(4) no
C3 C4 C15 C16 140.5(3) no
C3 C4 C15 C20 -43.0(4) no
C5 C4 C15 C16 -96.7(4) no
C5 C4 C15 C20 79.7(4) no
C15 C4 C5 C6 118.2(4) no
C1 C7 C8 C9 176.1(3) no
C1 C7 C12 C11 -176.0(3) no
C8 C7 C12 C11 2.3(5) no
C12 C7 C8 C9 -2.0(5) no
C7 C8 C9 C10 -0.2(6) no
C8 C9 C10 C11 2.3(6) no
C9 C10 C11 C12 -2.0(6) no
C10 C11 C12 C7 -0.2(6) no
C4 C15 C16 Br16 0.1(5) no
C4 C15 C16 C17 177.1(3) no
C4 C15 C20 C19 -176.4(3) no
C16 C15 C20 C19 0.2(5) no
C20 C15 C16 Br16 -176.5(3) no
C20 C15 C16 C17 0.5(5) no
Br16 C16 C17 C18 176.0(3) no
C15 C16 C17 C18 -1.2(6) no
C16 C17 C18 C19 1.1(6) no
C17 C18 C19 C20 -0.4(5) no
C18 C19 C20 C15 -0.3(6) no
